data_2236310
loop_
_publ_author_name
'Uzzaman, Shams'
'Khanam, Hena'
'Mashrai, Ashraf'
'Mabkhot, Yahia Nasser'
'Husain, Ahmad'

_publ_section_title
;
 6-Hydroxyimino-5\a-cholestane
;
_journal_coeditor_code HG5240
_journal_issue 10
_journal_name_full 'Acta Crystallographica Section E'
_journal_page_first o3037
_journal_page_last o3038
_journal_paper_doi 10.1107/S1600536812040093
_journal_volume 68
_journal_year 2012
_chemical_formula_iupac 'C27 H47 N1 O1'
_chemical_formula_moiety 'C27 H47 N1 O1'
_chemical_formula_sum 'C27 H47 N O'
_chemical_formula_weight 401.65
_chemical_name_systematic
;
6-Hydroxyimino-5\a-cholestane
;
_space_group_IT_number 4
_symmetry_cell_setting monoclinic
_symmetry_space_group_name_Hall 'P 2yb'
_symmetry_space_group_name_H-M 'P 1 21 1'
_atom_sites_solution_hydrogens geom
_atom_sites_solution_primary direct
_atom_sites_solution_secondary difmap
_audit_creation_method SHELXL97
_cell_angle_alpha 90.00
_cell_angle_beta 102.829(3)
_cell_angle_gamma 90.00
_cell_formula_units_Z 4
_cell_length_a 13.7535(7)
_cell_length_b 9.5266(4)
_cell_length_c 18.6810(10)
_cell_measurement_reflns_used 10665
_cell_measurement_temperature 100(2)
_cell_measurement_theta_max 30.57
_cell_measurement_theta_min 1.67
_cell_volume 2386.6(2)
_computing_cell_refinement 'APEX2 (Bruker, 2008)'
_computing_data_collection 'APEX2 (Bruker, 2008)'
_computing_data_reduction 'APEX2 (Bruker, 2008)'
_computing_molecular_graphics 'ORTEP-3 (Farrugia, 1997)'
_computing_publication_material 'publCIF (Westrip, 2010)'
_computing_structure_refinement 'SHELXL97 (Sheldrick, 2008)'
_computing_structure_solution 'SHELXS97 (Sheldrick, 2008)'
_diffrn_ambient_temperature 100(2)
_diffrn_detector_area_resol_mean 0
_diffrn_measured_fraction_theta_full 0.997
_diffrn_measured_fraction_theta_max 0.997
_diffrn_measurement_device_type 'Bruker Kappa APEXII Duo'
_diffrn_measurement_method '\w and \f'
_diffrn_radiation_monochromator Triumph
_diffrn_radiation_source 'fine-focus sealed tube'
_diffrn_radiation_type MoK\a
_diffrn_radiation_wavelength 0.71073
_diffrn_reflns_av_R_equivalents 0.0521
_diffrn_reflns_av_sigmaI/netI 0.0428
_diffrn_reflns_limit_h_max 19
_diffrn_reflns_limit_h_min -18
_diffrn_reflns_limit_k_max 13
_diffrn_reflns_limit_k_min -13
_diffrn_reflns_limit_l_max 26
_diffrn_reflns_limit_l_min -26
_diffrn_reflns_number 51587
_diffrn_reflns_theta_full 30.57
_diffrn_reflns_theta_max 30.57
_diffrn_reflns_theta_min 1.67
_diffrn_standards_decay_% 0
_diffrn_standards_interval_count 0
_diffrn_standards_interval_time 0
_diffrn_standards_number 0
_exptl_absorpt_coefficient_mu 0.066
_exptl_absorpt_correction_T_max 0.9890
_exptl_absorpt_correction_T_min 0.9652
_exptl_absorpt_correction_type multi-scan
_exptl_absorpt_process_details '(Blessing, 1995)'
_exptl_crystal_colour colourless
_exptl_crystal_density_diffrn 1.118
_exptl_crystal_density_method 'not measured'
_exptl_crystal_description plate
_exptl_crystal_F_000 896
_exptl_crystal_size_max 0.54
_exptl_crystal_size_mid 0.31
_exptl_crystal_size_min 0.17
_refine_diff_density_max 0.478
_refine_diff_density_min -0.319
_refine_ls_extinction_method none
_refine_ls_goodness_of_fit_ref 1.115
_refine_ls_hydrogen_treatment mixed
_refine_ls_matrix_type full
_refine_ls_number_parameters 564
_refine_ls_number_reflns 7706
_refine_ls_number_restraints 59
_refine_ls_restrained_S_all 1.164
_refine_ls_R_factor_all 0.0766
_refine_ls_R_factor_gt 0.0494
_refine_ls_shift/su_max 0.005
_refine_ls_shift/su_mean 0.000
_refine_ls_structure_factor_coef Fsqd
_refine_ls_weighting_details 'calc w = 1/[\s^2^(Fo^2^)+(0.0568P)^2^+0.5458P] where P=(Fo^2^+2Fc^2^)/3'
_refine_ls_weighting_scheme calc
_refine_ls_wR_factor_gt 0.1125
_refine_ls_wR_factor_ref 0.1291
_reflns_number_gt 6021
_reflns_number_total 7706
_reflns_threshold_expression I>2\s(I)
_cod_data_source_file hg5240.cif
_cod_data_source_block I
_cod_original_sg_symbol_H-M 'P 21'
_cod_original_formula_sum 'C27 H47 N1 O1'
_cod_database_code 2236310
_cod_database_fobs_code 2236310

loop_
_symmetry_equiv_pos_as_xyz
'x, y, z'
'-x, y+1/2, -z'

loop_
_atom_site_type_symbol
_atom_site_label
_atom_site_fract_x
_atom_site_fract_y
_atom_site_fract_z
_atom_site_U_iso_or_equiv
_atom_site_adp_type
_atom_site_calc_flag
_atom_site_refinement_flags
_atom_site_occupancy
_atom_site_symmetry_multiplicity
_atom_site_disorder_assembly
_atom_site_disorder_group
O O1A 0.61310(13) 0.1041(2) 0.17724(10) 0.0271(4) Uani d . 1 1 . .
H H1A 0.585(2) 0.091(4) 0.1311(19) 0.041 Uiso d . 1 1 . .
C C1A 0.77678(17) 0.0812(2) 0.22893(13) 0.0190(4) Uani d . 1 1 . .
N N1A 0.71254(15) 0.0947(2) 0.16853(11) 0.0223(4) Uani d . 1 1 . .
C C2A 0.88428(18) 0.0668(3) 0.22606(13) 0.0217(5) Uani d . 1 1 . .
H H2A 0.9058 -0.0269 0.2481 0.026 Uiso calc R 1 1 . .
C C3A 0.9035(2) 0.0630(3) 0.14838(14) 0.0307(6) Uani d . 1 1 . .
H H3A1 0.8627 -0.0120 0.1196 0.037 Uiso calc R 1 1 . .
H H3A2 0.8836 0.1537 0.1236 0.037 Uiso calc R 1 1 . .
C C4A 1.0132(2) 0.0357(4) 0.15124(16) 0.0403(8) Uani d . 1 1 . .
H H4A1 1.0317 -0.0584 0.1723 0.048 Uiso calc R 1 1 . .
H H4A2 1.0250 0.0373 0.1008 0.048 Uiso calc R 1 1 . .
C C5A 1.0775(2) 0.1455(4) 0.19742(17) 0.0402(8) Uani d . 1 1 . .
H H5A1 1.0633 0.2384 0.1736 0.048 Uiso calc R 1 1 . .
H H5A2 1.1486 0.1235 0.2002 0.048 Uiso calc R 1 1 . .
C C6A 1.05897(18) 0.1526(3) 0.27529(16) 0.0296(6) Uani d . 1 1 . .
H H6A1 1.0996 0.2296 0.3023 0.036 Uiso calc R 1 1 . .
H H6A2 1.0818 0.0637 0.3011 0.036 Uiso calc R 1 1 . .
C C7A 0.94860(17) 0.1770(3) 0.27754(15) 0.0216(5) Uani d . 1 1 . .
C C8A 0.93347(16) 0.1497(2) 0.35607(13) 0.0183(4) Uani d . 1 1 . .
H H8A 0.9522 0.0493 0.3672 0.022 Uiso calc R 1 1 . .
C C9A 1.00016(18) 0.2365(3) 0.41720(15) 0.0260(5) Uani d . 1 1 . .
H H9A1 1.0707 0.2227 0.4149 0.031 Uiso calc R 1 1 . .
H H9A2 0.9842 0.3372 0.4084 0.031 Uiso calc R 1 1 . .
C C10A 0.98758(18) 0.1972(3) 0.49393(15) 0.0251(5) Uani d . 1 1 . .
H H10A 1.0290 0.2607 0.5303 0.030 Uiso calc R 1 1 . .
H H10B 1.0121 0.1003 0.5053 0.030 Uiso calc R 1 1 . .
C C11A 0.87903(17) 0.2066(2) 0.50136(13) 0.0205(5) Uani d . 1 1 . .
C C12A 0.85108(17) 0.1293(3) 0.56717(13) 0.0218(5) Uani d . 1 1 . .
H H12A 0.8823 0.0341 0.5697 0.026 Uiso calc R 1 1 . .
C C13A 0.73665(18) 0.1076(3) 0.54132(13) 0.0255(5) Uani d . 1 1 . .
H H13A 0.7170 0.0157 0.5584 0.031 Uiso calc R 1 1 . .
H H13B 0.7003 0.1825 0.5612 0.031 Uiso calc R 1 1 . .
C C14A 0.71249(17) 0.1130(3) 0.45644(13) 0.0227(5) Uani d . 1 1 . .
H H14A 0.6756 0.0282 0.4351 0.027 Uiso calc R 1 1 . .
H H14B 0.6726 0.1973 0.4380 0.027 Uiso calc R 1 1 . .
C C15A 0.81518(16) 0.1194(2) 0.43825(13) 0.0188(4) Uani d . 1 1 . .
H H15A 0.8422 0.0217 0.4451 0.023 Uiso calc R 1 1 . .
C C16A 0.82378(16) 0.1631(2) 0.36144(13) 0.0185(4) Uani d . 1 1 . .
H H16A 0.8028 0.2634 0.3534 0.022 Uiso calc R 1 1 . .
C C17A 0.75460(17) 0.0716(3) 0.30388(13) 0.0213(5) Uani d . 1 1 . .
H H17A 0.7611 -0.0275 0.3203 0.026 Uiso calc R 1 1 . .
H H17B 0.6847 0.1007 0.3008 0.026 Uiso calc R 1 1 . .
C C18A 0.9167(2) 0.3268(3) 0.25160(17) 0.0309(6) Uani d . 1 1 . .
H H18A 0.9526 0.3948 0.2873 0.046 Uiso calc R 1 1 . .
H H18B 0.8448 0.3374 0.2473 0.046 Uiso calc R 1 1 . .
H H18C 0.9326 0.3436 0.2037 0.046 Uiso calc R 1 1 . .
C C19A 0.84505(19) 0.3604(3) 0.49939(15) 0.0243(5) Uani d . 1 1 . .
H H19A 0.8492 0.4024 0.4523 0.036 Uiso calc R 1 1 . .
H H19B 0.8883 0.4123 0.5394 0.036 Uiso calc R 1 1 . .
H H19C 0.7760 0.3646 0.5052 0.036 Uiso calc R 1 1 . .
C C20A 0.8800(2) 0.1919(3) 0.64513(14) 0.0262(5) Uani d . 1 1 B .
H H20A 0.8443 0.2833 0.6453 0.031 Uiso calc R 1 1 . .
C C21A 0.9927(2) 0.2192(3) 0.66857(16) 0.0366(7) Uani d . 1 1 . .
H H21A 1.0102 0.2433 0.7209 0.055 Uiso calc R 1 1 . .
H H21B 1.0107 0.2971 0.6398 0.055 Uiso calc R 1 1 . .
H H21C 1.0290 0.1346 0.6600 0.055 Uiso calc R 1 1 . .
C C22A 0.8456(2) 0.0920(3) 0.69885(14) 0.0283(6) Uani d D 1 1 . .
H H22A 0.8951 0.0151 0.7104 0.034 Uiso calc R 1 1 A 1
H H22B 0.7818 0.0493 0.6730 0.034 Uiso calc R 1 1 A 1
C C23A 0.8299(5) 0.1538(7) 0.7740(3) 0.0367(14) Uani d PDU 0.50 1 B 1
H H23A 0.8899 0.2111 0.7940 0.044 Uiso calc PR 0.50 1 B 1
H H23B 0.7736 0.2206 0.7609 0.044 Uiso calc PR 0.50 1 B 1
C C24A 0.8103(6) 0.0677(10) 0.8393(4) 0.0321(18) Uani d PDU 0.33 1 B 1
H H24A 0.7725 -0.0175 0.8195 0.039 Uiso calc PR 0.33 1 B 1
H H24B 0.7669 0.1240 0.8640 0.039 Uiso calc PR 0.33 1 B 1
C C25A 0.9059(3) 0.0193(5) 0.9001(2) 0.0192(9) Uani d PDU 0.50 1 B 1
H H25A 0.9619 -0.0205 0.8803 0.023 Uiso calc PR 0.50 1 B 1
C C23C 0.8831(5) 0.1306(6) 0.7778(3) 0.0309(12) Uani d PDU 0.50 1 B 2
H H23C 0.8570 0.2238 0.7875 0.037 Uiso calc PR 0.50 1 B 2
H H23D 0.9569 0.1354 0.7895 0.037 Uiso calc PR 0.50 1 B 2
C C24C 0.8488(3) 0.0208(4) 0.82512(18) 0.0195(7) Uani d PDU 0.67 1 B 2
H H24C 0.7828 -0.0124 0.7978 0.023 Uiso calc PR 0.67 1 B 2
H H24D 0.8951 -0.0597 0.8282 0.023 Uiso calc PR 0.67 1 B 2
C C25C 0.8391(4) 0.0519(6) 0.9022(3) 0.0339(12) Uani d PDU 0.50 1 B 2
H H25C 0.7727 0.0940 0.9029 0.041 Uiso calc PR 0.50 1 B 2
C C26A 0.9295(3) 0.1526(3) 0.94258(16) 0.0392(7) Uani d DU 1 1 . .
H H26D 0.9898 0.1411 0.9811 0.059 Uiso d P 0.50 1 C 3
H H26E 0.9417 0.2269 0.9105 0.059 Uiso d P 0.50 1 D 3
H H26F 0.8759 0.1782 0.9645 0.059 Uiso d P 0.50 1 E 3
H H26G 0.9264 0.2414 0.9176 0.059 Uiso d P 0.50 1 F 4
H H26H 0.9261 0.1672 0.9925 0.059 Uiso d P 0.50 1 G 4
H H26I 0.9938 0.1094 0.9417 0.059 Uiso d P 0.50 1 H 4
C C27A 0.8563(3) -0.0864(3) 0.94673(17) 0.0457(8) Uani d DU 1 1 . .
H H27D 0.9057 -0.1284 0.9857 0.069 Uiso d P 0.50 1 I 5
H H27E 0.8078 -0.0387 0.9680 0.069 Uiso d P 0.50 1 J 5
H H27F 0.8231 -0.1605 0.9151 0.069 Uiso d P 0.50 1 K 5
H H27G 0.8061 -0.1545 0.9264 0.069 Uiso d P 0.50 1 L 6
H H27H 0.9211 -0.1246 0.9457 0.069 Uiso d P 0.50 1 M 6
H H27I 0.8534 -0.0668 0.9964 0.069 Uiso d P 0.50 1 N 6
O O1B 0.33906(12) 0.5733(2) -0.01531(10) 0.0226(4) Uani d . 1 1 . .
H H1B 0.306(2) 0.588(4) -0.0599(18) 0.034 Uiso d . 1 1 . .
C C1B 0.49582(17) 0.4940(2) 0.02841(12) 0.0170(4) Uani d . 1 1 . .
N N1B 0.43489(14) 0.5418(2) -0.02822(10) 0.0178(4) Uani d . 1 1 . .
C C2B 0.59958(17) 0.4588(2) 0.02224(12) 0.0166(4) Uani d . 1 1 . .
H H2B 0.6128 0.3617 0.0423 0.020 Uiso calc R 1 1 . .
C C3B 0.61520(18) 0.4535(3) -0.05631(12) 0.0203(5) Uani d . 1 1 . .
H H3B1 0.5658 0.3891 -0.0861 0.024 Uiso calc R 1 1 . .
H H3B2 0.6048 0.5481 -0.0786 0.024 Uiso calc R 1 1 . .
C C4B 0.72015(18) 0.4031(3) -0.05655(13) 0.0222(5) Uani d . 1 1 . .
H H4B1 0.7304 0.4051 -0.1074 0.027 Uiso calc R 1 1 . .
H H4B2 0.7283 0.3049 -0.0388 0.027 Uiso calc R 1 1 . .
C C5B 0.79807(19) 0.4957(3) -0.00758(14) 0.0233(5) Uani d . 1 1 . .
H H5B1 0.7953 0.5911 -0.0289 0.028 Uiso calc R 1 1 . .
H H5B2 0.8653 0.4569 -0.0058 0.028 Uiso calc R 1 1 . .
C C6B 0.78092(17) 0.5050(3) 0.07050(13) 0.0216(5) Uani d . 1 1 . .
H H6B1 0.8308 0.5699 0.0995 0.026 Uiso calc R 1 1 . .
H H6B2 0.7920 0.4112 0.0937 0.026 Uiso calc R 1 1 . .
C C7B 0.67551(16) 0.5563(2) 0.07400(12) 0.0163(4) Uani d . 1 1 . .
C C8B 0.65899(16) 0.5382(2) 0.15342(12) 0.0159(4) Uani d . 1 1 . .
H H8B 0.6737 0.4376 0.1670 0.019 Uiso calc R 1 1 . .
C C9B 0.73071(17) 0.6262(3) 0.21092(13) 0.0198(5) Uani d . 1 1 . .
H H9B1 0.7220 0.7265 0.1971 0.024 Uiso calc R 1 1 . .
H H9B2 0.8001 0.5997 0.2102 0.024 Uiso calc R 1 1 . .
C C10B 0.71515(17) 0.6082(3) 0.28966(12) 0.0197(5) Uani d . 1 1 . .
H H10C 0.7340 0.5115 0.3067 0.024 Uiso calc R 1 1 . .
H H10D 0.7595 0.6740 0.3228 0.024 Uiso calc R 1 1 . .
C C11B 0.60703(16) 0.6356(2) 0.29422(12) 0.0156(4) Uani d . 1 1 . .
C C12B 0.57603(17) 0.5883(2) 0.36572(12) 0.0182(4) Uani d . 1 1 . .
H H12B 0.6061 0.4937 0.3793 0.022 Uiso calc R 1 1 . .
C C13B 0.46118(18) 0.5684(3) 0.34010(12) 0.0200(5) Uani d . 1 1 . .
H H13C 0.4393 0.4856 0.3644 0.024 Uiso calc R 1 1 . .
H H13D 0.4258 0.6522 0.3526 0.024 Uiso calc R 1 1 . .
C C14B 0.43838(18) 0.5467(3) 0.25580(12) 0.0199(5) Uani d . 1 1 . .
H H14C 0.4000 0.4593 0.2417 0.024 Uiso calc R 1 1 . .
H H14D 0.4001 0.6269 0.2300 0.024 Uiso calc R 1 1 . .
C C15B 0.54085(16) 0.5372(2) 0.23794(11) 0.0156(4) Uani d . 1 1 . .
H H15B 0.5655 0.4396 0.2504 0.019 Uiso calc R 1 1 . .
C C16B 0.54998(16) 0.5646(2) 0.15896(11) 0.0149(4) Uani d . 1 1 . .
H H16B 0.5341 0.6657 0.1475 0.018 Uiso calc R 1 1 . .
C C17B 0.47601(17) 0.4750(3) 0.10383(12) 0.0188(5) Uani d . 1 1 . .
H H17C 0.4837 0.3749 0.1182 0.023 Uiso calc R 1 1 . .
H H17D 0.4069 0.5040 0.1038 0.023 Uiso calc R 1 1 . .
C C18B 0.66091(19) 0.7094(2) 0.04869(14) 0.0215(5) Uani d . 1 1 . .
H H18D 0.7133 0.7676 0.0786 0.032 Uiso calc R 1 1 . .
H H18E 0.5955 0.7425 0.0543 0.032 Uiso calc R 1 1 . .
H H18F 0.6646 0.7160 -0.0030 0.032 Uiso calc R 1 1 . .
C C19B 0.57851(18) 0.7902(2) 0.27894(13) 0.0191(4) Uani d . 1 1 . .
H H19D 0.6164 0.8486 0.3186 0.029 Uiso calc R 1 1 . .
H H19E 0.5070 0.8021 0.2762 0.029 Uiso calc R 1 1 . .
H H19F 0.5939 0.8185 0.2322 0.029 Uiso calc R 1 1 . .
C C20B 0.60358(18) 0.6827(2) 0.43447(12) 0.0198(5) Uani d . 1 1 . .
H H20B 0.5677 0.7740 0.4226 0.024 Uiso calc R 1 1 . .
C C21B 0.71555(19) 0.7145(3) 0.45636(14) 0.0264(5) Uani d . 1 1 . .
H H21D 0.7307 0.7631 0.5038 0.040 Uiso calc R 1 1 . .
H H21E 0.7344 0.7743 0.4190 0.040 Uiso calc R 1 1 . .
H H21F 0.7532 0.6264 0.4603 0.040 Uiso calc R 1 1 . .
C C22B 0.5687(2) 0.6171(3) 0.49985(13) 0.0235(5) Uani d . 1 1 . .
H H22C 0.5019 0.5749 0.4820 0.028 Uiso calc R 1 1 . .
H H22D 0.6153 0.5410 0.5211 0.028 Uiso calc R 1 1 . .
C C23B 0.5635(2) 0.7249(3) 0.55994(13) 0.0257(5) Uani d . 1 1 . .
H H23E 0.6270 0.7778 0.5710 0.031 Uiso calc R 1 1 . .
H H23F 0.5097 0.7925 0.5399 0.031 Uiso calc R 1 1 . .
C C24B 0.54498(18) 0.6672(3) 0.63243(13) 0.0223(5) Uani d . 1 1 . .
H H24E 0.5053 0.7372 0.6529 0.027 Uiso calc R 1 1 . .
H H24F 0.5039 0.5812 0.6215 0.027 Uiso calc R 1 1 . .
C C25B 0.63789(17) 0.6318(3) 0.69153(12) 0.0195(5) Uani d . 1 1 . .
H H25B 0.6852 0.7126 0.6951 0.023 Uiso calc R 1 1 . .
C C26B 0.61099(19) 0.6148(3) 0.76606(13) 0.0242(5) Uani d . 1 1 . .
H H26A 0.5760 0.6990 0.7770 0.036 Uiso calc R 1 1 . .
H H26B 0.6720 0.6017 0.8041 0.036 Uiso calc R 1 1 . .
H H26C 0.5677 0.5328 0.7649 0.036 Uiso calc R 1 1 . .
C C27B 0.69108(19) 0.5011(3) 0.67274(15) 0.0273(5) Uani d . 1 1 . .
H H27A 0.7462 0.4775 0.7140 0.041 Uiso calc R 1 1 . .
H H27B 0.7173 0.5192 0.6289 0.041 Uiso calc R 1 1 . .
H H27C 0.6439 0.4226 0.6632 0.041 Uiso calc R 1 1 . .

loop_
_atom_site_aniso_label
_atom_site_aniso_U_11
_atom_site_aniso_U_22
_atom_site_aniso_U_33
_atom_site_aniso_U_12
_atom_site_aniso_U_13
_atom_site_aniso_U_23
O1A 0.0173(8) 0.0416(11) 0.0223(9) -0.0053(8) 0.0042(7) -0.0046(8)
C1A 0.0198(11) 0.0177(10) 0.0207(11) -0.0026(9) 0.0069(9) -0.0005(8)
N1A 0.0184(9) 0.0247(10) 0.0253(10) -0.0018(8) 0.0079(8) -0.0001(8)
C2A 0.0210(11) 0.0218(11) 0.0240(12) 0.0049(9) 0.0087(9) 0.0053(9)
C3A 0.0287(14) 0.0415(16) 0.0249(13) 0.0109(12) 0.0124(10) 0.0111(11)
C4A 0.0325(15) 0.063(2) 0.0299(14) 0.0213(15) 0.0167(12) 0.0167(14)
C5A 0.0210(13) 0.061(2) 0.0428(17) 0.0150(14) 0.0167(12) 0.0300(15)
C6A 0.0132(11) 0.0363(15) 0.0406(15) 0.0057(10) 0.0085(10) 0.0173(12)
C7A 0.0127(11) 0.0193(11) 0.0330(13) 0.0022(9) 0.0050(9) 0.0083(9)
C8A 0.0123(10) 0.0137(10) 0.0285(12) 0.0013(8) 0.0038(9) 0.0010(9)
C9A 0.0122(11) 0.0239(12) 0.0409(15) -0.0034(9) 0.0040(10) -0.0065(11)
C10A 0.0131(11) 0.0268(12) 0.0324(13) 0.0005(9) -0.0016(9) -0.0082(10)
C11A 0.0146(11) 0.0177(10) 0.0266(12) 0.0021(9) -0.0008(9) -0.0087(9)
C12A 0.0191(11) 0.0169(10) 0.0272(12) 0.0041(9) 0.0004(9) -0.0058(9)
C13A 0.0210(12) 0.0317(13) 0.0233(12) 0.0020(10) 0.0034(9) -0.0073(10)
C14A 0.0171(11) 0.0267(12) 0.0233(12) -0.0015(9) 0.0021(9) -0.0069(10)
C15A 0.0131(10) 0.0177(10) 0.0248(11) -0.0001(8) 0.0022(8) -0.0062(9)
C16A 0.0121(10) 0.0161(10) 0.0263(12) -0.0014(8) 0.0021(8) -0.0034(8)
C17A 0.0156(10) 0.0253(12) 0.0233(11) -0.0061(9) 0.0049(8) -0.0036(9)
C18A 0.0222(13) 0.0222(12) 0.0464(17) 0.0007(10) 0.0033(11) 0.0111(11)
C19A 0.0215(12) 0.0184(11) 0.0308(14) 0.0040(9) 0.0009(10) -0.0064(9)
C20A 0.0322(14) 0.0173(11) 0.0240(12) 0.0035(10) -0.0048(10) -0.0034(9)
C21A 0.0397(16) 0.0263(13) 0.0333(15) -0.0116(12) -0.0142(12) 0.0052(11)
C22A 0.0265(13) 0.0225(12) 0.0305(14) 0.0031(10) -0.0054(10) 0.0008(10)
C23A 0.042(2) 0.036(2) 0.030(2) -0.0142(17) 0.0005(17) 0.0047(16)
C24A 0.036(3) 0.031(2) 0.027(2) -0.0029(19) 0.0029(18) 0.0015(18)
C25A 0.0153(16) 0.0239(16) 0.0203(16) 0.0007(14) 0.0080(13) -0.0069(14)
C23C 0.041(2) 0.0281(19) 0.0241(18) -0.0026(17) 0.0079(16) 0.0001(15)
C24C 0.0178(13) 0.0242(14) 0.0176(13) 0.0039(12) 0.0060(11) 0.0027(11)
C25C 0.036(2) 0.0318(19) 0.0330(19) 0.0023(16) 0.0065(16) 0.0014(16)
C26A 0.0529(15) 0.0336(13) 0.0274(12) 0.0046(12) 0.0009(11) -0.0019(10)
C27A 0.0711(17) 0.0354(13) 0.0297(13) -0.0002(13) 0.0092(12) 0.0034(11)
O1B 0.0138(8) 0.0315(9) 0.0222(8) 0.0029(7) 0.0037(6) -0.0031(7)
C1B 0.0194(11) 0.0167(10) 0.0158(10) -0.0029(8) 0.0054(8) -0.0015(8)
N1B 0.0136(9) 0.0205(9) 0.0198(9) 0.0000(7) 0.0049(7) -0.0024(7)
C2B 0.0200(11) 0.0151(10) 0.0155(10) 0.0004(8) 0.0055(8) 0.0005(8)
C3B 0.0216(12) 0.0244(11) 0.0163(10) 0.0010(9) 0.0071(9) -0.0002(9)
C4B 0.0253(12) 0.0220(11) 0.0216(12) 0.0050(10) 0.0103(10) 0.0012(9)
C5B 0.0206(12) 0.0250(12) 0.0267(12) 0.0034(10) 0.0107(10) 0.0013(9)
C6B 0.0172(11) 0.0268(12) 0.0222(12) 0.0026(9) 0.0078(9) 0.0017(9)
C7B 0.0148(10) 0.0166(10) 0.0177(10) -0.0002(8) 0.0039(8) 0.0015(8)
C8B 0.0160(10) 0.0167(10) 0.0152(10) 0.0001(8) 0.0038(8) 0.0007(8)
C9B 0.0151(10) 0.0218(11) 0.0224(11) -0.0009(9) 0.0042(8) -0.0029(9)
C10B 0.0162(10) 0.0237(11) 0.0180(11) 0.0041(9) 0.0014(8) -0.0025(9)
C11B 0.0161(10) 0.0140(10) 0.0161(10) 0.0013(8) 0.0020(8) -0.0011(8)
C12B 0.0235(11) 0.0143(10) 0.0167(10) 0.0030(9) 0.0043(8) -0.0003(8)
C13B 0.0258(12) 0.0203(11) 0.0155(10) -0.0027(9) 0.0078(9) -0.0011(8)
C14B 0.0221(11) 0.0230(11) 0.0160(10) -0.0067(9) 0.0073(8) -0.0017(8)
C15B 0.0194(11) 0.0138(9) 0.0136(10) -0.0024(8) 0.0034(8) -0.0009(7)
C16B 0.0149(10) 0.0165(10) 0.0138(9) -0.0009(8) 0.0039(7) -0.0002(7)
C17B 0.0182(11) 0.0220(11) 0.0172(10) -0.0029(9) 0.0060(9) -0.0013(8)
C18B 0.0257(12) 0.0155(10) 0.0250(12) -0.0008(9) 0.0091(10) 0.0029(9)
C19B 0.0206(11) 0.0131(10) 0.0231(11) 0.0001(8) 0.0041(9) 0.0012(8)
C20B 0.0236(12) 0.0168(10) 0.0183(11) 0.0028(9) 0.0028(9) -0.0012(8)
C21B 0.0278(13) 0.0280(12) 0.0216(12) 0.0054(11) 0.0018(10) -0.0073(10)
C22B 0.0344(14) 0.0190(11) 0.0166(11) 0.0018(10) 0.0045(9) -0.0017(9)
C23B 0.0396(15) 0.0200(11) 0.0170(11) 0.0050(11) 0.0052(10) -0.0013(9)
C24B 0.0241(12) 0.0232(11) 0.0189(11) 0.0023(10) 0.0032(9) -0.0018(9)
C25B 0.0167(10) 0.0220(11) 0.0197(11) -0.0029(9) 0.0036(8) -0.0008(9)
C26B 0.0266(13) 0.0277(12) 0.0186(11) -0.0024(10) 0.0053(9) 0.0004(10)
C27B 0.0206(12) 0.0335(14) 0.0264(13) 0.0058(11) 0.0020(10) -0.0035(11)

loop_
_atom_type_symbol
_atom_type_description
_atom_type_scat_dispersion_real
_atom_type_scat_dispersion_imag
_atom_type_scat_source
C C 0.0033 0.0016 'International Tables Vol C Tables 4.2.6.8 and 6.1.1.4'
H H 0.0000 0.0000 'International Tables Vol C Tables 4.2.6.8 and 6.1.1.4'
N N 0.0061 0.0033 'International Tables Vol C Tables 4.2.6.8 and 6.1.1.4'
O O 0.0106 0.0060 'International Tables Vol C Tables 4.2.6.8 and 6.1.1.4'

loop_
_geom_angle_atom_site_label_1
_geom_angle_atom_site_label_2
_geom_angle_atom_site_label_3
_geom_angle
N1A O1A H1A 96(2)
N1A C1A C17A 126.0(2)
N1A C1A C2A 118.2(2)
C17A C1A C2A 115.76(19)
C1A N1A O1A 113.69(19)
C1A C2A C3A 114.6(2)
C1A C2A C7A 110.2(2)
C3A C2A C7A 114.0(2)
C1A C2A H2A 105.7
C3A C2A H2A 105.7
C7A C2A H2A 105.7
C4A C3A C2A 110.5(2)
C4A C3A H3A1 109.6
C2A C3A H3A1 109.6
C4A C3A H3A2 109.6
C2A C3A H3A2 109.6
H3A1 C3A H3A2 108.1
C5A C4A C3A 110.6(3)
C5A C4A H4A1 109.5
C3A C4A H4A1 109.5
C5A C4A H4A2 109.5
C3A C4A H4A2 109.5
H4A1 C4A H4A2 108.1
C4A C5A C6A 111.9(2)
C4A C5A H5A1 109.2
C6A C5A H5A1 109.2
C4A C5A H5A2 109.2
C6A C5A H5A2 109.2
H5A1 C5A H5A2 107.9
C5A C6A C7A 113.8(2)
C5A C6A H6A1 108.8
C7A C6A H6A1 108.8
C5A C6A H6A2 108.8
C7A C6A H6A2 108.8
H6A1 C6A H6A2 107.7
C18A C7A C6A 110.1(2)
C18A C7A C8A 111.4(2)
C6A C7A C8A 109.87(19)
C18A C7A C2A 110.3(2)
C6A C7A C2A 108.0(2)
C8A C7A C2A 107.09(18)
C16A C8A C9A 109.79(19)
C16A C8A C7A 112.80(18)
C9A C8A C7A 115.4(2)
C16A C8A H8A 106.0
C9A C8A H8A 106.0
C7A C8A H8A 106.0
C10A C9A C8A 113.1(2)
C10A C9A H9A1 109.0
C8A C9A H9A1 109.0
C10A C9A H9A2 109.0
C8A C9A H9A2 109.0
H9A1 C9A H9A2 107.8
C9A C10A C11A 112.7(2)
C9A C10A H10A 109.0
C11A C10A H10A 109.0
C9A C10A H10B 109.0
C11A C10A H10B 109.0
H10A C10A H10B 107.8
C10A C11A C19A 110.5(2)
C10A C11A C15A 107.43(19)
C19A C11A C15A 112.08(19)
C10A C11A C12A 117.5(2)
C19A C11A C12A 110.1(2)
C15A C11A C12A 98.66(19)
C20A C12A C11A 120.5(2)
C20A C12A C13A 112.1(2)
C11A C12A C13A 103.23(19)
C20A C12A H12A 106.7
C11A C12A H12A 106.7
C13A C12A H12A 106.7
C14A C13A C12A 106.6(2)
C14A C13A H13A 110.4
C12A C13A H13A 110.4
C14A C13A H13B 110.4
C12A C13A H13B 110.4
H13A C13A H13B 108.6
C15A C14A C13A 103.35(18)
C15A C14A H14A 111.1
C13A C14A H14A 111.1
C15A C14A H14B 111.1
C13A C14A H14B 111.1
H14A C14A H14B 109.1
C16A C15A C14A 119.35(19)
C16A C15A C11A 114.9(2)
C14A C15A C11A 104.40(18)
C16A C15A H15A 105.7
C14A C15A H15A 105.7
C11A C15A H15A 105.7
C15A C16A C8A 108.72(18)
C15A C16A C17A 109.77(19)
C8A C16A C17A 111.73(19)
C15A C16A H16A 108.9
C8A C16A H16A 108.9
C17A C16A H16A 108.9
C1A C17A C16A 113.28(19)
C1A C17A H17A 108.9
C16A C17A H17A 108.9
C1A C17A H17B 108.9
C16A C17A H17B 108.9
H17A C17A H17B 107.7
C7A C18A H18A 109.5
C7A C18A H18B 109.5
H18A C18A H18B 109.5
C7A C18A H18C 109.5
H18A C18A H18C 109.5
H18B C18A H18C 109.5
C11A C19A H19A 109.5
C11A C19A H19B 109.5
H19A C19A H19B 109.5
C11A C19A H19C 109.5
H19A C19A H19C 109.5
H19B C19A H19C 109.5
C21A C20A C22A 110.9(2)
C21A C20A C12A 111.5(2)
C22A C20A C12A 109.1(2)
C21A C20A H20A 108.4
C22A C20A H20A 108.4
C12A C20A H20A 108.4
C20A C21A H21A 109.5
C20A C21A H21B 109.5
H21A C21A H21B 109.5
C20A C21A H21C 109.5
H21A C21A H21C 109.5
H21B C21A H21C 109.5
C23C C22A C20A 113.8(3)
C20A C22A C23A 118.2(3)
C23C C22A H22A 84.1
C20A C22A H22A 107.8
C23A C22A H22A 107.8
C23C C22A H22B 131.0
C20A C22A H22B 107.8
C23A C22A H22B 107.8
H22A C22A H22B 107.1
C24A C23A C22A 125.9(6)
C24A C23A H23A 105.8
C22A C23A H23A 105.8
C24A C23A H23B 105.8
C22A C23A H23B 105.8
H23A C23A H23B 106.2
C23A C24A C25A 116.9(6)
C23A C24A H24A 108.1
C25A C24A H24A 108.1
C23A C24A H24B 108.1
C25A C24A H24B 108.1
H24A C24A H24B 107.3
C26A C25A C27A 108.5(3)
C26A C25A C24A 100.3(5)
C27A C25A C24A 100.7(4)
C26A C25A H25A 115.1
C27A C25A H25A 115.1
C24A C25A H25A 115.1
C27A C25A H26I 117.5
C24A C25A H26I 128.6
H25A C25A H26I 79.4
C22A C23C C24C 108.8(4)
C22A C23C H23C 109.9
C24C C23C H23C 109.9
C22A C23C H23D 109.9
C24C C23C H23D 109.9
H23C C23C H23D 108.3
C25C C24C C23C 122.0(4)
C25C C24C H24C 106.8
C23C C24C H24C 106.8
C25C C24C H24D 106.8
C23C C24C H24D 106.8
H24C C24C H24D 106.7
C24C C25C C27A 108.1(4)
C24C C25C C26A 109.9(4)
C27A C25C C26A 104.2(3)
C24C C25C H25C 111.4
C27A C25C H25C 111.4
C26A C25C H25C 111.4
C25A C26A H26D 110.2
C25C C26A H26D 135.7
C25A C26A H26E 109.9
C25C C26A H26E 111.5
H26D C26A H26E 107.7
C25A C26A H26F 110.4
C25C C26A H26F 76.3
H26D C26A H26F 108.9
H26E C26A H26F 109.7
C25A C26A H26G 120.6
C25C C26A H26G 110.4
H26D C26A H26G 113.3
H26F C26A H26G 91.6
C25A C26A H26H 126.2
C25C C26A H26H 110.0
H26D C26A H26H 60.9
H26E C26A H26H 123.5
H26F C26A H26H 48.0
H26G C26A H26H 109.8
C25A C26A H26I 74.0
C25C C26A H26I 110.3
H26D C26A H26I 48.9
H26E C26A H26I 90.9
H26F C26A H26I 154.8
H26G C26A H26I 107.7
H26H C26A H26I 108.6
C25C C27A H27D 139.1
C25A C27A H27D 111.2
C25C C27A H27E 77.5
C25A C27A H27E 110.5
H27D C27A H27E 108.7
C25C C27A H27F 107.4
C25A C27A H27F 109.3
H27D C27A H27F 108.4
H27E C27A H27F 108.7
C25C C27A H27G 110.6
C25A C27A H27G 124.9
H27D C27A H27G 109.9
H27E C27A H27G 88.8
C25C C27A H27H 109.9
C25A C27A H27H 73.5
H27D C27A H27H 50.3
H27E C27A H27H 155.8
H27F C27A H27H 91.4
H27G C27A H27H 108.8
C25C C27A H27I 108.7
C25A C27A H27I 121.7
H27D C27A H27I 61.5
H27E C27A H27I 47.6
H27F C27A H27I 128.3
H27G C27A H27I 109.5
H27H C27A H27I 109.2
N1B O1B H1B 100(2)
N1B C1B C2B 118.5(2)
N1B C1B C17B 126.6(2)
C2B C1B C17B 114.83(19)
C1B N1B O1B 113.34(19)
C1B C2B C3B 114.90(18)
C1B C2B C7B 109.72(18)
C3B C2B C7B 113.36(19)
C1B C2B H2B 106.0
C3B C2B H2B 106.0
C7B C2B H2B 106.0
C4B C3B C2B 110.39(19)
C4B C3B H3B1 109.6
C2B C3B H3B1 109.6
C4B C3B H3B2 109.6
C2B C3B H3B2 109.6
H3B1 C3B H3B2 108.1
C3B C4B C5B 110.9(2)
C3B C4B H4B1 109.5
C5B C4B H4B1 109.5
C3B C4B H4B2 109.5
C5B C4B H4B2 109.5
H4B1 C4B H4B2 108.1
C4B C5B C6B 111.6(2)
C4B C5B H5B1 109.3
C6B C5B H5B1 109.3
C4B C5B H5B2 109.3
C6B C5B H5B2 109.3
H5B1 C5B H5B2 108.0
C5B C6B C7B 113.79(19)
C5B C6B H6B1 108.8
C7B C6B H6B1 108.8
C5B C6B H6B2 108.8
C7B C6B H6B2 108.8
H6B1 C6B H6B2 107.7
C18B C7B C6B 110.33(19)
C18B C7B C8B 111.22(19)
C6B C7B C8B 109.98(18)
C18B C7B C2B 110.54(18)
C6B C7B C2B 106.90(19)
C8B C7B C2B 107.74(17)
C9B C8B C16B 110.23(18)
C9B C8B C7B 113.48(18)
C16B C8B C7B 113.20(17)
C9B C8B H8B 106.5
C16B C8B H8B 106.5
C7B C8B H8B 106.5
C8B C9B C10B 113.74(19)
C8B C9B H9B1 108.8
C10B C9B H9B1 108.8
C8B C9B H9B2 108.8
C10B C9B H9B2 108.8
H9B1 C9B H9B2 107.7
C11B C10B C9B 112.10(18)
C11B C10B H10C 109.2
C9B C10B H10C 109.2
C11B C10B H10D 109.2
C9B C10B H10D 109.2
H10C C10B H10D 107.9
C10B C11B C19B 111.40(19)
C10B C11B C15B 106.94(18)
C19B C11B C15B 111.59(18)
C10B C11B C12B 116.93(18)
C19B C11B C12B 109.29(19)
C15B C11B C12B 100.14(17)
C20B C12B C11B 118.77(19)
C20B C12B C13B 111.80(18)
C11B C12B C13B 102.94(17)
C20B C12B H12B 107.6
C11B C12B H12B 107.6
C13B C12B H12B 107.6
C14B C13B C12B 106.93(18)
C14B C13B H13C 110.3
C12B C13B H13C 110.3
C14B C13B H13D 110.3
C12B C13B H13D 110.3
H13C C13B H13D 108.6
C15B C14B C13B 104.03(18)
C15B C14B H14C 111.0
C13B C14B H14C 111.0
C15B C14B H14D 111.0
C13B C14B H14D 111.0
H14C C14B H14D 109.0
C14B C15B C16B 118.65(18)
C14B C15B C11B 104.42(17)
C16B C15B C11B 112.97(18)
C14B C15B H15B 106.7
C16B C15B H15B 106.7
C11B C15B H15B 106.7
C15B C16B C17B 111.56(18)
C15B C16B C8B 108.96(17)
C17B C16B C8B 111.85(18)
C15B C16B H16B 108.1
C17B C16B H16B 108.1
C8B C16B H16B 108.1
C1B C17B C16B 109.29(18)
C1B C17B H17C 109.8
C16B C17B H17C 109.8
C1B C17B H17D 109.8
C16B C17B H17D 109.8
H17C C17B H17D 108.3
C7B C18B H18D 109.5
C7B C18B H18E 109.5
H18D C18B H18E 109.5
C7B C18B H18F 109.5
H18D C18B H18F 109.5
H18E C18B H18F 109.5
C11B C19B H19D 109.5
C11B C19B H19E 109.5
H19D C19B H19E 109.5
C11B C19B H19F 109.5
H19D C19B H19F 109.5
H19E C19B H19F 109.5
C21B C20B C22B 109.9(2)
C21B C20B C12B 112.52(19)
C22B C20B C12B 111.13(19)
C21B C20B H20B 107.7
C22B C20B H20B 107.7
C12B C20B H20B 107.7
C20B C21B H21D 109.5
C20B C21B H21E 109.5
H21D C21B H21E 109.5
C20B C21B H21F 109.5
H21D C21B H21F 109.5
H21E C21B H21F 109.5
C23B C22B C20B 112.4(2)
C23B C22B H22C 109.1
C20B C22B H22C 109.1
C23B C22B H22D 109.1
C20B C22B H22D 109.1
H22C C22B H22D 107.8
C24B C23B C22B 116.7(2)
C24B C23B H23E 108.1
C22B C23B H23E 108.1
C24B C23B H23F 108.1
C22B C23B H23F 108.1
H23E C23B H23F 107.3
C25B C24B C23B 116.1(2)
C25B C24B H24E 108.3
C23B C24B H24E 108.3
C25B C24B H24F 108.3
C23B C24B H24F 108.3
H24E C24B H24F 107.4
C27B C25B C26B 110.4(2)
C27B C25B C24B 112.4(2)
C26B C25B C24B 110.4(2)
C27B C25B H25B 107.8
C26B C25B H25B 107.8
C24B C25B H25B 107.8
C25B C26B H26A 109.5
C25B C26B H26B 109.5
H26A C26B H26B 109.5
C25B C26B H26C 109.5
H26A C26B H26C 109.5
H26B C26B H26C 109.5
C25B C27B H27A 109.5
C25B C27B H27B 109.5
H27A C27B H27B 109.5
C25B C27B H27C 109.5
H27A C27B H27C 109.5
H27B C27B H27C 109.5

loop_
_geom_bond_atom_site_label_1
_geom_bond_atom_site_label_2
_geom_bond_distance
O1A N1A 1.416(3)
O1A H1A 0.87(3)
C1A N1A 1.276(3)
C1A C17A 1.501(3)
C1A C2A 1.498(3)
C2A C3A 1.532(3)
C2A C7A 1.559(4)
C2A H2A 1.0000
C3A C4A 1.520(4)
C3A H3A1 0.9900
C3A H3A2 0.9900
C4A C5A 1.511(5)
C4A H4A1 0.9900
C4A H4A2 0.9900
C5A C6A 1.533(4)
C5A H5A1 0.9900
C5A H5A2 0.9900
C6A C7A 1.545(3)
C6A H6A1 0.9900
C6A H6A2 0.9900
C7A C18A 1.539(3)
C7A C8A 1.549(3)
C8A C16A 1.539(3)
C8A C9A 1.538(3)
C8A H8A 1.0000
C9A C10A 1.528(4)
C9A H9A1 0.9900
C9A H9A2 0.9900
C10A C11A 1.532(3)
C10A H10A 0.9900
C10A H10B 0.9900
C11A C19A 1.536(3)
C11A C15A 1.546(3)
C11A C12A 1.553(4)
C12A C20A 1.542(3)
C12A C13A 1.554(3)
C12A H12A 1.0000
C13A C14A 1.547(3)
C13A H13A 0.9900
C13A H13B 0.9900
C14A C15A 1.526(3)
C14A H14A 0.9900
C14A H14B 0.9900
C15A C16A 1.523(3)
C15A H15A 1.0000
C16A C17A 1.539(3)
C16A H16A 1.0000
C17A H17A 0.9900
C17A H17B 0.9900
C18A H18A 0.9800
C18A H18B 0.9800
C18A H18C 0.9800
C19A H19A 0.9800
C19A H19B 0.9800
C19A H19C 0.9800
C20A C21A 1.536(4)
C20A C22A 1.532(4)
C20A H20A 1.0000
C21A H21A 0.9800
C21A H21B 0.9800
C21A H21C 0.9800
C22A C23C 1.496(5)
C22A C23A 1.581(6)
C22A H22A 0.9900
C22A H22B 0.9900
C23A C24A 1.542(7)
C23A H23A 0.9900
C23A H23B 0.9900
C24A C25A 1.603(7)
C24A H24A 0.9900
C24A H24B 0.9900
C25A C26A 1.494(5)
C25A C27A 1.582(5)
C25A H25A 1.0000
C23C C24C 1.511(6)
C23C H23C 0.9900
C23C H23D 0.9900
C24C C25C 1.505(6)
C24C H24C 0.9900
C24C H24D 0.9900
C25C C27A 1.548(6)
C25C C26A 1.618(6)
C25C H25C 1.0000
C26A H26D 0.9758
C26A H26E 0.9658
C26A H26F 0.9514
C26A H26G 0.9625
C26A H26H 0.9543
C26A H26I 0.9786
C27A H27D 0.9659
C27A H27E 0.9622
C27A H27F 0.9675
C27A H27G 0.9617
C27A H27H 0.9675
C27A H27I 0.9558
O1B N1B 1.423(2)
O1B H1B 0.87(3)
C1B N1B 1.279(3)
C1B C2B 1.495(3)
C1B C17B 1.504(3)
C2B C3B 1.530(3)
C2B C7B 1.562(3)
C2B H2B 1.0000
C3B C4B 1.522(3)
C3B H3B1 0.9900
C3B H3B2 0.9900
C4B C5B 1.526(4)
C4B H4B1 0.9900
C4B H4B2 0.9900
C5B C6B 1.531(3)
C5B H5B1 0.9900
C5B H5B2 0.9900
C6B C7B 1.545(3)
C6B H6B1 0.9900
C6B H6B2 0.9900
C7B C18B 1.533(3)
C7B C8B 1.559(3)
C8B C9B 1.536(3)
C8B C16B 1.546(3)
C8B H8B 1.0000
C9B C10B 1.542(3)
C9B H9B1 0.9900
C9B H9B2 0.9900
C10B C11B 1.531(3)
C10B H10C 0.9900
C10B H10D 0.9900
C11B C19B 1.534(3)
C11B C15B 1.545(3)
C11B C12B 1.556(3)
C12B C20B 1.545(3)
C12B C13B 1.557(3)
C12B H12B 1.0000
C13B C14B 1.550(3)
C13B H13C 0.9900
C13B H13D 0.9900
C14B C15B 1.521(3)
C14B H14C 0.9900
C14B H14D 0.9900
C15B C16B 1.531(3)
C15B H15B 1.0000
C16B C17B 1.536(3)
C16B H16B 1.0000
C17B H17C 0.9900
C17B H17D 0.9900
C18B H18D 0.9800
C18B H18E 0.9800
C18B H18F 0.9800
C19B H19D 0.9800
C19B H19E 0.9800
C19B H19F 0.9800
C20B C21B 1.533(4)
C20B C22B 1.541(3)
C20B H20B 1.0000
C21B H21D 0.9800
C21B H21E 0.9800
C21B H21F 0.9800
C22B C23B 1.535(3)
C22B H22C 0.9900
C22B H22D 0.9900
C23B C24B 1.534(3)
C23B H23E 0.9900
C23B H23F 0.9900
C24B C25B 1.529(3)
C24B H24E 0.9900
C24B H24F 0.9900
C25B C27B 1.524(4)
C25B C26B 1.527(3)
C25B H25B 1.0000
C26B H26A 0.9800
C26B H26B 0.9800
C26B H26C 0.9800
C27B H27A 0.9800
C27B H27B 0.9800
C27B H27C 0.9800

loop_
_geom_torsion_atom_site_label_1
_geom_torsion_atom_site_label_2
_geom_torsion_atom_site_label_3
_geom_torsion_atom_site_label_4
_geom_torsion
C17A C1A N1A O1A 1.6(3)
C2A C1A N1A O1A 178.6(2)
N1A C1A C2A C3A -2.9(3)
C17A C1A C2A C3A 174.4(2)
N1A C1A C2A C7A 127.3(2)
C17A C1A C2A C7A -55.4(3)
C1A C2A C3A C4A -175.2(2)
C7A C2A C3A C4A 56.6(3)
C2A C3A C4A C5A -57.0(3)
C3A C4A C5A C6A 56.6(3)
C4A C5A C6A C7A -55.2(3)
C5A C6A C7A C18A -69.5(3)
C5A C6A C7A C8A 167.4(2)
C5A C6A C7A C2A 51.0(3)
C1A C2A C7A C18A -62.4(3)
C3A C2A C7A C18A 68.1(3)
C1A C2A C7A C6A 177.30(19)
C3A C2A C7A C6A -52.3(3)
C1A C2A C7A C8A 59.0(2)
C3A C2A C7A C8A -170.53(19)
C18A C7A C8A C16A 61.3(2)
C6A C7A C8A C16A -176.5(2)
C2A C7A C8A C16A -59.5(2)
C18A C7A C8A C9A -66.1(3)
C6A C7A C8A C9A 56.2(3)
C2A C7A C8A C9A 173.19(19)
C16A C8A C9A C10A 55.5(3)
C7A C8A C9A C10A -175.6(2)
C8A C9A C10A C11A -55.1(3)
C9A C10A C11A C19A -70.1(3)
C9A C10A C11A C15A 52.5(3)
C9A C10A C11A C12A 162.4(2)
C10A C11A C12A C20A 76.5(3)
C19A C11A C12A C20A -51.2(3)
C15A C11A C12A C20A -168.6(2)
C10A C11A C12A C13A -157.6(2)
C19A C11A C12A C13A 74.8(2)
C15A C11A C12A C13A -42.7(2)
C20A C12A C13A C14A 154.2(2)
C11A C12A C13A C14A 23.0(2)
C12A C13A C14A C15A 6.7(3)
C13A C14A C15A C16A -164.5(2)
C13A C14A C15A C11A -34.4(2)
C10A C11A C15A C16A -56.6(3)
C19A C11A C15A C16A 65.0(3)
C12A C11A C15A C16A -179.06(19)
C10A C11A C15A C14A 170.8(2)
C19A C11A C15A C14A -67.6(3)
C12A C11A C15A C14A 48.3(2)
C14A C15A C16A C8A -175.63(19)
C11A C15A C16A C8A 59.2(2)
C14A C15A C16A C17A -53.1(3)
C11A C15A C16A C17A -178.32(19)
C9A C8A C16A C15A -55.6(2)
C7A C8A C16A C15A 174.08(19)
C9A C8A C16A C17A -176.9(2)
C7A C8A C16A C17A 52.8(3)
N1A C1A C17A C16A -135.3(2)
C2A C1A C17A C16A 47.7(3)
C15A C16A C17A C1A -165.31(19)
C8A C16A C17A C1A -44.6(3)
C11A C12A C20A C21A -55.6(3)
C13A C12A C20A C21A -177.4(2)
C11A C12A C20A C22A -178.5(2)
C13A C12A C20A C22A 59.8(3)
C21A C20A C22A C23C 48.0(4)
C12A C20A C22A C23C 171.2(3)
C21A C20A C22A C23A 79.0(4)
C12A C20A C22A C23A -157.8(3)
C23C C22A C23A C24A -82.6(9)
C20A C22A C23A C24A -170.8(5)
C22A C23A C24A C25A 90.4(8)
C23A C24A C25A C26A 78.9(7)
C23A C24A C25A C27A -169.8(6)
C20A C22A C23C C24C -177.1(3)
C23A C22A C23C C24C 77.1(7)
C22A C23C C24C C25C -156.5(4)
C23C C24C C25C C27A -151.5(4)
C23C C24C C25C C26A -38.4(6)
C27A C25A C26A C25C -64.1(4)
C24A C25A C26A C25C 41.1(4)
C24C C25C C26A C25A -51.6(4)
C27A C25C C26A C25A 64.0(4)
C24C C25C C27A C25A 58.9(4)
C26A C25C C27A C25A -58.0(4)
C26A C25A C27A C25C 69.9(4)
C24A C25A C27A C25C -34.9(5)
C2B C1B N1B O1B -179.16(19)
C17B C1B N1B O1B -2.4(3)
N1B C1B C2B C3B -12.9(3)
C17B C1B C2B C3B 169.95(19)
N1B C1B C2B C7B 116.2(2)
C17B C1B C2B C7B -60.9(2)
C1B C2B C3B C4B -174.5(2)
C7B C2B C3B C4B 58.2(3)
C2B C3B C4B C5B -56.1(3)
C3B C4B C5B C6B 54.9(3)
C4B C5B C6B C7B -55.6(3)
C5B C6B C7B C18B -66.5(3)
C5B C6B C7B C8B 170.40(19)
C5B C6B C7B C2B 53.7(3)
C1B C2B C7B C18B -65.2(2)
C3B C2B C7B C18B 64.7(2)
C1B C2B C7B C6B 174.70(18)
C3B C2B C7B C6B -55.4(2)
C1B C2B C7B C8B 56.5(2)
C3B C2B C7B C8B -173.54(18)
C18B C7B C8B C9B -59.9(2)
C6B C7B C8B C9B 62.6(2)
C2B C7B C8B C9B 178.76(18)
C18B C7B C8B C16B 66.7(2)
C6B C7B C8B C16B -170.81(19)
C2B C7B C8B C16B -54.6(2)
C16B C8B C9B C10B 52.2(2)
C7B C8B C9B C10B -179.69(19)
C8B C9B C10B C11B -53.8(3)
C9B C10B C11B C19B -66.9(2)
C9B C10B C11B C15B 55.2(2)
C9B C10B C11B C12B 166.40(19)
C10B C11B C12B C20B 80.1(3)
C19B C11B C12B C20B -47.6(3)
C15B C11B C12B C20B -164.89(19)
C10B C11B C12B C13B -155.79(19)
C19B C11B C12B C13B 76.5(2)
C15B C11B C12B C13B -40.8(2)
C20B C12B C13B C14B 150.24(19)
C11B C12B C13B C14B 21.6(2)
C12B C13B C14B C15B 6.7(2)
C13B C14B C15B C16B -159.81(19)
C13B C14B C15B C11B -33.0(2)
C10B C11B C15B C14B 168.70(18)
C19B C11B C15B C14B -69.3(2)
C12B C11B C15B C14B 46.3(2)
C10B C11B C15B C16B -61.0(2)
C19B C11B C15B C16B 61.0(2)
C12B C11B C15B C16B 176.61(18)
C14B C15B C16B C17B -51.9(3)
C11B C15B C16B C17B -174.53(18)
C14B C15B C16B C8B -175.85(19)
C11B C15B C16B C8B 61.5(2)
C9B C8B C16B C15B -54.5(2)
C7B C8B C16B C15B 177.24(17)
C9B C8B C16B C17B -178.27(19)
C7B C8B C16B C17B 53.4(2)
N1B C1B C17B C16B -119.6(3)
C2B C1B C17B C16B 57.2(3)
C15B C16B C17B C1B -173.77(18)
C8B C16B C17B C1B -51.4(2)
C11B C12B C20B C21B -55.1(3)
C13B C12B C20B C21B -174.8(2)
C11B C12B C20B C22B -178.8(2)
C13B C12B C20B C22B 61.5(2)
C21B C20B C22B C23B 73.3(3)
C12B C20B C22B C23B -161.5(2)
C20B C22B C23B C24B -171.1(2)
C22B C23B C24B C25B 91.1(3)
C23B C24B C25B C27B -71.7(3)
C23B C24B C25B C26B 164.5(2)
